data_7040022
loop_
_publ_author_name
'Das, Siva Prasad'
'Ganguly, Rakesh'
'Li, Yongxin'
'Soo, Han Sen'

_publ_section_title
;
 Nucleophilic reactivity and electrocatalytic reduction of halogenated
 organic compounds by nickel o-phenylenedioxamidate complexes.
;
_journal_issue 34
_journal_name_full 'Dalton transactions (Cambridge, England : 2003)'
_journal_page_first 13556
_journal_page_last 13564
_journal_paper_doi 10.1039/c6dt02349e
_journal_volume 45
_journal_year 2016
_chemical_formula_sum 'C20 H31 N5 Ni O4'
_chemical_formula_weight 464.21
_space_group_crystal_system monoclinic
_space_group_IT_number 14
_space_group_name_Hall '-P 2ybc'
_space_group_name_H-M_alt 'P 1 21/c 1'
_symmetry_space_group_name_Hall '-P 2ybc'
_symmetry_space_group_name_H-M 'P 1 21/c 1'
_atom_sites_solution_hydrogens geom
_audit_update_record
;
2016-04-21 deposited with the CCDC.
2016-07-22 downloaded from the CCDC.
;
_cell_angle_alpha 90
_cell_angle_beta 102.976(2)
_cell_angle_gamma 90
_cell_formula_units_Z 4
_cell_length_a 19.1442(14)
_cell_length_b 10.1337(7)
_cell_length_c 11.8238(8)
_cell_measurement_reflns_used 5305
_cell_measurement_temperature 153.(2)
_cell_measurement_theta_max 22.9130
_cell_measurement_theta_min 2.1834
_cell_volume 2235.3(3)
_computing_cell_refinement 'SAINT V8.35A (Bruker AXS Inc., 2015)'
_computing_data_collection 'APEX3 (Bruker AXS Inc., 2015)'
_computing_data_reduction 'SAINT V8.35A (Bruker AXS Inc., 2015)'
_computing_molecular_graphics 'XP (Bruker AXS Inc., 2015)'
_computing_publication_material 'APEX3 (Bruker AXS Inc., 2015)'
_computing_structure_refinement 'SHELXL-2014/7 (Sheldrick, 2014)'
_computing_structure_solution 'XS, VERSION 2013/1'
_diffrn_ambient_temperature 153.(2)
_diffrn_detector_area_resol_mean 8.3333
_diffrn_measured_fraction_theta_full 0.996
_diffrn_measured_fraction_theta_max 0.996
_diffrn_measurement_device_type 'CCD area detector'
_diffrn_measurement_method 'phi and omega scans'
_diffrn_radiation_monochromator graphite
_diffrn_radiation_type MoK\a
_diffrn_radiation_wavelength 0.71073
_diffrn_reflns_av_R_equivalents 0.0851
_diffrn_reflns_av_unetI/netI 0.0697
_diffrn_reflns_limit_h_max 27
_diffrn_reflns_limit_h_min -27
_diffrn_reflns_limit_k_max 14
_diffrn_reflns_limit_k_min -14
_diffrn_reflns_limit_l_max 15
_diffrn_reflns_limit_l_min -17
_diffrn_reflns_number 43588
_diffrn_reflns_theta_full 31.12
_diffrn_reflns_theta_max 31.12
_diffrn_reflns_theta_min 2.18
_diffrn_source 'fine-focus sealed tube'
_diffrn_source_type 'Bruker KappaCCD'
_exptl_absorpt_coefficient_mu 0.903
_exptl_absorpt_correction_T_max 0.96
_exptl_absorpt_correction_T_min 0.79
_exptl_absorpt_correction_type multi-scan
_exptl_absorpt_process_details
;
SADABS-2014/5 - Bruker AXS area detector scaling and absorption correction
;
_exptl_crystal_colour red
_exptl_crystal_density_diffrn 1.379
_exptl_crystal_density_method 'not measured'
_exptl_crystal_description plate
_exptl_crystal_F_000 984
_exptl_crystal_size_max 0.420
_exptl_crystal_size_mid 0.320
_exptl_crystal_size_min 0.040
_refine_diff_density_max 0.507
_refine_diff_density_min -0.554
_refine_ls_extinction_method none
_refine_ls_goodness_of_fit_ref 1.010
_refine_ls_hydrogen_treatment constr
_refine_ls_matrix_type full
_refine_ls_number_parameters 327
_refine_ls_number_reflns 7173
_refine_ls_number_restraints 200
_refine_ls_restrained_S_all 1.011
_refine_ls_R_factor_all 0.1209
_refine_ls_R_factor_gt 0.0529
_refine_ls_shift/su_max 0.001
_refine_ls_shift/su_mean 0.000
_refine_ls_structure_factor_coef Fsqd
_refine_ls_weighting_details 'w=1/[\s^2^(Fo^2^)+(0.0599P)^2^+1.5960P] where P=(Fo^2^+2Fc^2^)/3'
_refine_ls_weighting_scheme calc
_refine_ls_wR_factor_gt 0.1212
_refine_ls_wR_factor_ref 0.1519
_reflns_number_gt 4017
_reflns_number_total 7173
_reflns_threshold_expression 'I > 2\s(I)'
_cod_data_source_file c6dt02349e2.cif
_cod_data_source_block I_shs163
_cod_depositor_comments
;
The following automatic conversions were performed:

'_exptl_absorpt_correction_type' value 'Multi-Scan' changed to
'multi-scan' according to
/usr/data/users/saulius/crontab/automatic-downloads/rss-feeds/RSC/lib/dictionaries/cif_core.dic
dictionary named 'cif_core.dic' version 2.4.2 from 2011-04-26.

Automatic conversion script
Id: cif_fix_values 4268 2015-11-12 08:31:59Z antanas 

 Adding full bibliography for 7040020--7040023.cif.
;
_cod_database_code 7040022

loop_
_space_group_symop_operation_xyz
'x, y, z'
'-x, y+1/2, -z+1/2'
'-x, -y, -z'
'x, -y-1/2, z-1/2'

loop_
_atom_site_type_symbol
_atom_site_label
_atom_site_fract_x
_atom_site_fract_y
_atom_site_fract_z
_atom_site_U_iso_or_equiv
_atom_site_adp_type
_atom_site_calc_flag
_atom_site_refinement_flags_adp
_atom_site_refinement_flags_occupancy
_atom_site_refinement_flags_posn
_atom_site_occupancy
_atom_site_disorder_assembly
_atom_site_disorder_group
Ni Ni1 0.28464(2) 0.91348(3) 0.28481(3) 0.03284(12) Uani d . . . 1.0 . .
C C1 0.4046(2) 0.7245(4) 0.4056(3) 0.0626(10) Uani d . . . 1.0 . .
H H1A 0.4525 0.6978 0.3979 0.094 Uiso calc U . R 1.0 . .
H H1B 0.3727 0.6476 0.394 0.094 Uiso calc U . R 1.0 . .
H H1C 0.4075 0.7609 0.4833 0.094 Uiso calc U . R 1.0 . .
C C2 0.41665(18) 0.8627(3) 0.2493(3) 0.0478(8) Uani d . . . 1.0 . .
C C3 0.38598(18) 0.9626(3) 0.1562(3) 0.0424(7) Uani d . . . 1.0 . .
C C4 0.14895(16) 1.0018(3) 0.2787(2) 0.0328(6) Uani d . . . 1.0 . .
C C5 0.16855(17) 0.9085(3) 0.3834(2) 0.0360(6) Uani d . . . 1.0 . .
C C6 0.2559(2) 0.7639(3) 0.4929(3) 0.0500(8) Uani d . . . 1.0 . .
H H6A 0.2169 0.7527 0.5335 0.075 Uiso calc U . R 1.0 . .
H H6B 0.2982 0.7998 0.5468 0.075 Uiso calc U . R 1.0 . .
H H6C 0.2679 0.6783 0.4638 0.075 Uiso calc U . R 1.0 . .
C C11 0.27140(15) 1.0762(3) 0.0941(2) 0.0315(6) Uani d . . . 1.0 . .
C C12 0.28273(17) 1.1438(3) -0.0025(2) 0.0393(7) Uani d . . . 1.0 . .
H H12 0.3262 1.1334 -0.0277 0.047 Uiso calc U . R 1.0 . .
C C13 0.22889(19) 1.2273(3) -0.0615(3) 0.0443(8) Uani d . . . 1.0 . .
H H13 0.2359 1.2744 -0.1275 0.053 Uiso calc U . R 1.0 . .
C C14 0.16550(18) 1.2427(3) -0.0258(3) 0.0409(7) Uani d . . . 1.0 . .
H H14 0.1299 1.3014 -0.0664 0.049 Uiso calc U . R 1.0 . .
C C15 0.15357(16) 1.1731(3) 0.0688(2) 0.0350(6) Uani d . . . 1.0 . .
H H15 0.1096 1.183 0.0926 0.042 Uiso calc U . R 1.0 . .
C C16 0.20625(15) 1.0888(3) 0.1288(2) 0.0291(5) Uani d . . . 1.0 . .
C C17 0.16693(16) 0.5708(3) 0.2276(3) 0.0443(8) Uani d . . . 1.0 . .
H H17A 0.1731 0.5668 0.1476 0.066 Uiso calc U . R 1.0 . .
H H17B 0.1902 0.4943 0.271 0.066 Uiso calc U . R 1.0 . .
H H17C 0.1887 0.652 0.2645 0.066 Uiso calc U . R 1.0 . .
C C18 0.07883(18) 0.5735(3) 0.3488(3) 0.0437(7) Uani d . . . 1.0 . .
H H18A 0.0981 0.6565 0.3857 0.066 Uiso calc U . R 1.0 . .
H H18B 0.1042 0.4991 0.3927 0.066 Uiso calc U . R 1.0 . .
H H18C 0.0276 0.5675 0.3479 0.066 Uiso calc U . R 1.0 . .
C C19 0.05611(18) 0.4465(3) 0.1682(3) 0.0439(8) Uani d . . . 1.0 . .
H H19A 0.0042 0.4482 0.1619 0.066 Uiso calc U . R 1.0 . .
H H19B 0.0768 0.3694 0.2137 0.066 Uiso calc U . R 1.0 . .
H H19C 0.0658 0.4411 0.0904 0.066 Uiso calc U . R 1.0 . .
C C20 0.05267(17) 0.6860(3) 0.1621(3) 0.0393(7) Uani d . . . 1.0 . .
H H20A 0.0725 0.7673 0.2014 0.059 Uiso calc U . R 1.0 . .
H H20B 0.0011 0.6818 0.1591 0.059 Uiso calc U . R 1.0 . .
H H20C 0.0604 0.6854 0.0829 0.059 Uiso calc U . R 1.0 . .
O O1 0.4820(9) 0.816(2) 0.2865(15) 0.076(3) Uani d U P D 0.294(12) A 1
C C7 0.5428(9) 0.837(2) 0.2182(14) 0.069(3) Uani d U P D 0.294(12) A 1
H H7A 0.5558 0.7533 0.1843 0.083 Uiso calc U P R 0.294(12) A 1
H H7B 0.5301 0.9045 0.1567 0.083 Uiso calc U P R 0.294(12) A 1
C C8 0.6005(10) 0.883(2) 0.3182(19) 0.073(3) Uani d U P D 0.294(12) A 1
H H8 0.6186 0.8075 0.3711 0.087 Uiso calc U P R 0.294(12) A 1
C C9 0.6630(12) 0.952(3) 0.281(3) 0.092(6) Uani d U P D 0.294(12) A 1
H H9A 0.6614 0.931 0.1993 0.138 Uiso calc U P R 0.294(12) A 1
H H9B 0.7084 0.9202 0.3292 0.138 Uiso calc U P R 0.294(12) A 1
H H9C 0.6592 1.0472 0.2901 0.138 Uiso calc U P R 0.294(12) A 1
C C10 0.5647(10) 0.9805(19) 0.378(2) 0.088(4) Uani d U P D 0.294(12) A 1
H H10A 0.5458 1.0526 0.3249 0.132 Uiso calc U P R 0.294(12) A 1
H H10B 0.5993 1.016 0.4454 0.132 Uiso calc U P R 0.294(12) A 1
H H10C 0.5252 0.9379 0.4046 0.132 Uiso calc U P R 0.294(12) A 1
O O1A 0.4799(3) 0.8044(7) 0.2464(5) 0.0535(13) Uani d U P D 0.706(12) A 2
C C7A 0.5404(3) 0.8944(8) 0.2327(7) 0.0624(16) Uani d U P D 0.706(12) A 2
H H7A1 0.5548 0.8763 0.1588 0.075 Uiso calc U P R 0.706(12) A 2
H H7A2 0.526 0.9881 0.2338 0.075 Uiso calc U P R 0.706(12) A 2
C C8A 0.6000(4) 0.8642(9) 0.3334(7) 0.0603(16) Uani d U P D 0.706(12) A 2
H H8A 0.6032 0.7664 0.3451 0.072 Uiso calc U P R 0.706(12) A 2
C C9A 0.6695(4) 0.9139(10) 0.3055(8) 0.074(2) Uani d U P D 0.706(12) A 2
H H9A1 0.6825 0.8571 0.2463 0.111 Uiso calc U P R 0.706(12) A 2
H H9A2 0.7079 0.912 0.376 0.111 Uiso calc U P R 0.706(12) A 2
H H9A3 0.6627 1.0045 0.2761 0.111 Uiso calc U P R 0.706(12) A 2
C C10A 0.5883(4) 0.9278(9) 0.4411(8) 0.081(2) Uani d U P D 0.706(12) A 2
H H10D 0.578 1.0218 0.4265 0.121 Uiso calc U P R 0.706(12) A 2
H H10E 0.6315 0.9179 0.5032 0.121 Uiso calc U P R 0.706(12) A 2
H H10F 0.5477 0.8855 0.4645 0.121 Uiso calc U P R 0.706(12) A 2
N N1 0.37614(15) 0.8253(3) 0.3181(2) 0.0449(7) Uani d . . . 1.0 . .
N N2 0.31959(13) 0.9915(2) 0.1679(2) 0.0342(5) Uani d . . . 1.0 . .
N N3 0.20362(13) 1.0104(2) 0.22624(19) 0.0316(5) Uani d . . . 1.0 . .
N N4 0.23314(14) 0.8552(2) 0.3954(2) 0.0372(6) Uani d . . . 1.0 . .
N N5 0.08898(13) 0.5697(2) 0.2270(2) 0.0334(5) Uani d . . . 1.0 . .
O O2 0.41841(13) 1.0002(3) 0.0837(2) 0.0557(6) Uani d . . . 1.0 . .
O O3 0.09016(11) 1.0572(2) 0.25258(18) 0.0409(5) Uani d . . . 1.0 . .
O O4 0.12363(13) 0.8894(2) 0.44334(19) 0.0486(6) Uani d . . . 1.0 . .

loop_
_atom_site_aniso_label
_atom_site_aniso_U_11
_atom_site_aniso_U_22
_atom_site_aniso_U_33
_atom_site_aniso_U_12
_atom_site_aniso_U_13
_atom_site_aniso_U_23
Ni1 0.0404(2) 0.02771(19) 0.02737(19) 0.00289(16) 0.00124(14) -0.00049(15)
C1 0.064(3) 0.053(2) 0.065(2) 0.0124(18) 0.0017(19) 0.0089(18)
C2 0.0379(18) 0.0422(18) 0.058(2) 0.0048(14) -0.0013(16) -0.0054(16)
C3 0.0424(18) 0.0381(16) 0.0433(18) 0.0031(14) 0.0026(15) -0.0039(14)
C4 0.0400(16) 0.0279(14) 0.0294(14) -0.0021(12) 0.0056(12) -0.0080(11)
C5 0.0466(18) 0.0337(15) 0.0267(13) -0.0077(14) 0.0063(12) -0.0024(12)
C6 0.062(2) 0.0463(19) 0.0369(17) 0.0018(16) 0.0020(16) 0.0102(14)
C11 0.0383(15) 0.0275(13) 0.0269(13) 0.0009(12) 0.0036(11) -0.0049(11)
C12 0.0471(18) 0.0384(16) 0.0339(15) -0.0016(14) 0.0122(13) -0.0016(12)
C13 0.060(2) 0.0381(17) 0.0342(16) -0.0019(15) 0.0098(15) 0.0078(13)
C14 0.0484(19) 0.0305(15) 0.0404(17) 0.0039(13) 0.0025(14) 0.0064(12)
C15 0.0402(16) 0.0276(14) 0.0355(15) 0.0021(12) 0.0050(12) -0.0016(11)
C16 0.0371(15) 0.0229(12) 0.0258(12) -0.0005(11) 0.0041(11) -0.0049(10)
C17 0.0343(16) 0.051(2) 0.0456(18) 0.0068(14) 0.0056(13) -0.0032(15)
C18 0.0505(19) 0.0509(19) 0.0295(15) 0.0073(15) 0.0081(13) -0.0002(13)
C19 0.050(2) 0.0348(16) 0.0471(19) 0.0012(13) 0.0106(15) -0.0120(13)
C20 0.0439(18) 0.0349(16) 0.0365(16) 0.0061(13) 0.0036(13) 0.0007(12)
O1 0.058(4) 0.080(5) 0.082(5) 0.013(4) -0.002(5) 0.009(5)
C7 0.055(4) 0.075(4) 0.072(4) 0.006(4) 0.001(4) 0.010(4)
C8 0.061(4) 0.079(5) 0.076(5) 0.000(4) 0.010(4) 0.012(4)
C9 0.071(8) 0.099(10) 0.100(10) 0.000(8) 0.007(8) 0.016(9)
C10 0.068(7) 0.079(8) 0.112(8) 0.006(7) 0.013(7) 0.005(7)
O1A 0.0375(19) 0.067(2) 0.053(3) 0.0138(17) 0.005(2) 0.005(2)
C7A 0.038(2) 0.069(3) 0.078(3) 0.006(2) 0.007(2) 0.018(3)
C8A 0.050(3) 0.067(3) 0.064(3) 0.006(2) 0.012(2) 0.020(3)
C9A 0.048(3) 0.101(6) 0.072(4) 0.012(3) 0.013(3) 0.046(4)
C10A 0.072(4) 0.091(5) 0.082(5) -0.013(4) 0.025(4) -0.033(4)
N1 0.0492(16) 0.0338(13) 0.0430(15) 0.0061(12) -0.0083(12) 0.0008(11)
N2 0.0356(13) 0.0328(13) 0.0330(12) 0.0038(10) 0.0049(10) -0.0027(10)
N3 0.0400(14) 0.0272(12) 0.0261(11) 0.0011(10) 0.0040(10) -0.0020(9)
N4 0.0497(16) 0.0321(13) 0.0273(12) 0.0003(11) 0.0036(11) 0.0019(10)
N5 0.0334(13) 0.0336(13) 0.0313(12) 0.0049(10) 0.0031(10) -0.0041(9)
O2 0.0445(14) 0.0651(17) 0.0618(16) 0.0087(12) 0.0211(12) 0.0021(13)
O3 0.0396(12) 0.0449(12) 0.0387(12) 0.0022(10) 0.0098(9) 0.0011(9)
O4 0.0533(14) 0.0573(15) 0.0369(12) -0.0084(11) 0.0134(11) 0.0069(10)

loop_
_atom_type_symbol
_atom_type_description
_atom_type_scat_dispersion_real
_atom_type_scat_dispersion_imag
_atom_type_scat_source
C C 0.0033 0.0016 'International Tables Vol C Tables 4.2.6.8 and 6.1.1.4'
H H 0.0000 0.0000 'International Tables Vol C Tables 4.2.6.8 and 6.1.1.4'
N N 0.0061 0.0033 'International Tables Vol C Tables 4.2.6.8 and 6.1.1.4'
O O 0.0106 0.0060 'International Tables Vol C Tables 4.2.6.8 and 6.1.1.4'
Ni Ni 0.3393 1.1124 'International Tables Vol C Tables 4.2.6.8 and 6.1.1.4'

loop_
_geom_angle_atom_site_label_1
_geom_angle_atom_site_label_2
_geom_angle_atom_site_label_3
_geom_angle
N3 Ni1 N2 84.59(10)
N3 Ni1 N4 84.30(11)
N2 Ni1 N4 168.84(11)
N3 Ni1 N1 167.93(11)
N2 Ni1 N1 83.43(12)
N4 Ni1 N1 107.70(12)
N1 C2 O1 110.1(8)
N1 C2 O1A 123.5(4)
N1 C2 C3 117.5(3)
O1 C2 C3 131.7(9)
O1A C2 C3 118.4(4)
O2 C3 N2 130.1(3)
O2 C3 C2 122.8(3)
N2 C3 C2 107.1(3)
O3 C4 N3 128.4(3)
O3 C4 C5 121.7(3)
N3 C4 C5 109.9(3)
O4 C5 N4 128.4(3)
O4 C5 C4 118.7(3)
N4 C5 C4 112.9(3)
C12 C11 C16 120.5(3)
C12 C11 N2 127.4(3)
C16 C11 N2 112.1(2)
C11 C12 C13 118.4(3)
C14 C13 C12 121.2(3)
C13 C14 C15 120.4(3)
C14 C15 C16 119.6(3)
C15 C16 C11 119.8(3)
C15 C16 N3 127.5(3)
C11 C16 N3 112.6(2)
C2 O1 C7 122.7(14)
C8 C7 O1 97.7(13)
C10 C8 C7 104.5(15)
C10 C8 C9 108.3(18)
C7 C8 C9 113.5(17)
C2 O1A C7A 116.8(6)
C8A C7A O1A 105.0(5)
C7A C8A C10A 111.2(6)
C7A C8A C9A 107.9(6)
C10A C8A C9A 110.3(7)
C2 N1 C1 117.7(3)
C2 N1 Ni1 112.4(2)
C1 N1 Ni1 130.0(3)
C3 N2 C11 125.0(3)
C3 N2 Ni1 119.7(2)
C11 N2 Ni1 115.31(19)
C4 N3 C16 126.3(2)
C4 N3 Ni1 118.35(19)
C16 N3 Ni1 115.33(19)
C5 N4 C6 116.4(3)
C5 N4 Ni1 114.54(19)
C6 N4 Ni1 129.0(2)
C20 N5 C17 110.3(2)
C20 N5 C18 109.2(2)
C17 N5 C18 110.0(2)
C20 N5 C19 108.8(2)
C17 N5 C19 108.9(2)
C18 N5 C19 109.7(2)

loop_
_geom_bond_atom_site_label_1
_geom_bond_atom_site_label_2
_geom_bond_distance
Ni1 N3 1.835(2)
Ni1 N2 1.844(2)
Ni1 N4 1.899(3)
Ni1 N1 1.926(3)
C1 N1 1.469(4)
C2 N1 1.299(5)
C2 O1 1.315(18)
C2 O1A 1.355(7)
C2 C3 1.514(5)
C3 O2 1.227(4)
C3 N2 1.341(4)
C4 O3 1.233(3)
C4 N3 1.334(4)
C4 C5 1.536(4)
C5 O4 1.246(4)
C5 N4 1.328(4)
C6 N4 1.467(4)
C11 C12 1.391(4)
C11 C16 1.404(4)
C11 N2 1.409(4)
C12 C13 1.393(4)
C13 C14 1.381(5)
C14 C15 1.384(4)
C15 C16 1.389(4)
C16 N3 1.409(3)
C17 N5 1.491(4)
C18 N5 1.497(4)
C19 N5 1.498(4)
C20 N5 1.491(3)
O1 C7 1.573(15)
C7 C8 1.501(15)
C8 C10 1.474(16)
C8 C9 1.531(16)
O1A C7A 1.511(7)
C7A C8A 1.483(8)
C8A C10A 1.488(8)
C8A C9A 1.527(8)
